data_2108307
loop_
_publ_author_name
'Mondal, Pradip Kumar'
'Shukla, Rahul'
'Biswas, Subha'
'Chopra, Deepak'

_publ_section_title
;
 Role of halogen-involved intermolecular interactions and existence of
 isostructurality in the crystal packing of ---CF~3~ and halogen (Cl or Br
 or I) substituted benzamides
;
_journal_coeditor_code AW5013
_journal_issue 6
_journal_name_full 'Acta Crystallographica Section B'
_journal_page_first
;
;
_journal_paper_doi 10.1107/S2052520618013422
_journal_volume 74
_journal_year 2018
_chemical_formula_sum 'C14 H9 Cl F3 N O'
_chemical_formula_weight 299.67
_space_group_crystal_system monoclinic
_space_group_IT_number 14
_space_group_name_Hall '-P 2ybc'
_space_group_name_H-M_alt 'P 1 21/c 1'
_symmetry_space_group_name_Hall '-P 2ybc'
_symmetry_space_group_name_H-M 'P 1 21/c 1'
_atom_sites_solution_hydrogens mixed
_audit_creation_method SHELXL-2016/6
_cell_angle_alpha 90
_cell_angle_beta 97.374(2)
_cell_angle_gamma 90
_cell_formula_units_Z 8
_cell_length_a 9.445(2)
_cell_length_b 15.275(4)
_cell_length_c 18.954(5)
_cell_measurement_reflns_used 6925
_cell_measurement_temperature 100(2)
_cell_measurement_theta_max 27.75
_cell_measurement_theta_min 3.16
_cell_volume 2711.9(12)
_computing_cell_refinement 'Bruker SAINT'
_computing_data_collection 'Bruker APEX2'
_computing_data_reduction 'Bruker SAINT'
_computing_molecular_graphics 'Bruker SHELXTL'
_computing_publication_material 'Bruker SHELXTL'
_computing_structure_refinement 'SHELXL-2016/6 (Sheldrick, 2016)'
_computing_structure_solution 'SHELXS-97 (Sheldrick, 2008)'
_diffrn_ambient_temperature 100(2)
_diffrn_measured_fraction_theta_full 0.998
_diffrn_measured_fraction_theta_max 0.998
_diffrn_measurement_device_type 'Bruker APEX-II CCD'
_diffrn_measurement_method '\f and \w scans'
_diffrn_radiation_type MoK\a
_diffrn_radiation_wavelength 0.71073
_diffrn_reflns_av_R_equivalents 0.0368
_diffrn_reflns_av_unetI/netI 0.0339
_diffrn_reflns_Laue_measured_fraction_full 0.998
_diffrn_reflns_Laue_measured_fraction_max 0.998
_diffrn_reflns_limit_h_max 12
_diffrn_reflns_limit_h_min -12
_diffrn_reflns_limit_k_max 19
_diffrn_reflns_limit_k_min -18
_diffrn_reflns_limit_l_max 24
_diffrn_reflns_limit_l_min -23
_diffrn_reflns_number 23057
_diffrn_reflns_point_group_measured_fraction_full 0.998
_diffrn_reflns_point_group_measured_fraction_max 0.998
_diffrn_reflns_theta_full 25.242
_diffrn_reflns_theta_max 27.103
_diffrn_reflns_theta_min 3.162
_exptl_absorpt_coefficient_mu 0.310
_exptl_absorpt_correction_T_max 0.8460
_exptl_absorpt_correction_T_min 0.7322
_exptl_absorpt_correction_type multi-scan
_exptl_absorpt_process_details 'SADABS 2014/4'
_exptl_crystal_density_diffrn 1.468
_exptl_crystal_description Plate
_exptl_crystal_F_000 1216
_exptl_crystal_size_max 0.500
_exptl_crystal_size_mid 0.150
_exptl_crystal_size_min 0.090
_refine_diff_density_max 0.432
_refine_diff_density_min -0.456
_refine_diff_density_rms 0.062
_refine_ls_extinction_method none
_refine_ls_goodness_of_fit_ref 1.024
_refine_ls_hydrogen_treatment mixed
_refine_ls_matrix_type full
_refine_ls_number_parameters 369
_refine_ls_number_reflns 5971
_refine_ls_number_restraints 0
_refine_ls_restrained_S_all 1.024
_refine_ls_R_factor_all 0.0580
_refine_ls_R_factor_gt 0.0446
_refine_ls_shift/su_max 0.001
_refine_ls_shift/su_mean 0.000
_refine_ls_structure_factor_coef Fsqd
_refine_ls_weighting_details 'w=1/[\s^2^(Fo^2^)+(0.0410P)^2^+1.3716P] where P=(Fo^2^+2Fc^2^)/3'
_refine_ls_weighting_scheme calc
_refine_ls_wR_factor_gt 0.1030
_refine_ls_wR_factor_ref 0.1110
_reflns_Friedel_coverage 0.000
_reflns_number_gt 4688
_reflns_number_total 5971
_reflns_threshold_expression 'I > 2\s(I)'
_cod_data_source_file aw5013sup1.cif
_cod_data_source_block PC42
_cod_original_cell_volume 2712.1(11)
_cod_database_code 2108307
_shelx_shelxl_version_number 2016/6
_shelx_space_group_comment
;
The symmetry employed for this shelxl refinement is uniquely defined
by the following loop, which should always be used as a source of
symmetry information in preference to the above space-group names.
They are only intended as comments.
;
_shelx_estimated_absorpt_t_min 0.860
_shelx_estimated_absorpt_t_max 0.973

loop_
_space_group_symop_operation_xyz
'x, y, z'
'-x, y+1/2, -z+1/2'
'-x, -y, -z'
'x, -y-1/2, z-1/2'

loop_
_atom_site_label
_atom_site_type_symbol
_atom_site_fract_x
_atom_site_fract_y
_atom_site_fract_z
_atom_site_U_iso_or_equiv
_atom_site_adp_type
_atom_site_occupancy
_atom_site_site_symmetry_order
_atom_site_calc_flag
_atom_site_refinement_flags_posn
_atom_site_refinement_flags_adp
Cl1 Cl 0.34683(7) -0.11012(4) 0.71366(3) 0.06331(19) Uani 1 1 d . .
Cl2 Cl 0.75413(7) 0.59280(5) 0.28556(3) 0.0681(2) Uani 1 1 d . .
F1 F 0.12423(18) 0.24348(11) 0.33283(9) 0.0875(5) Uani 1 1 d . .
F2 F 0.3104(3) 0.27688(11) 0.28398(8) 0.1012(7) Uani 1 1 d . .
F3 F 0.32714(15) 0.19200(8) 0.37344(6) 0.0540(3) Uani 1 1 d . .
F4 F 0.67108(13) 0.26225(9) 0.66174(7) 0.0552(3) Uani 1 1 d . .
F5 F 0.87138(16) 0.23809(9) 0.72593(6) 0.0627(4) Uani 1 1 d . .
F6 F 0.86553(14) 0.31342(8) 0.63018(7) 0.0524(3) Uani 1 1 d . .
O1 O 0.14589(12) 0.21813(9) 0.49666(7) 0.0375(3) Uani 1 1 d . .
O2 O 0.64475(12) 0.27228(9) 0.50225(7) 0.0400(3) Uani 1 1 d . .
N1 N 0.37972(15) 0.21231(10) 0.54368(8) 0.0308(3) Uani 1 1 d . .
H1 H 0.465(2) 0.2304(14) 0.5371(11) 0.041(6) Uiso 1 1 d . .
N2 N 0.85904(16) 0.27257(11) 0.45904(8) 0.0338(3) Uani 1 1 d . .
H2 H 0.945(2) 0.2542(14) 0.4675(11) 0.040(6) Uiso 1 1 d . .
C1 C 0.29807(16) 0.33328(11) 0.46762(9) 0.0291(4) Uani 1 1 d . .
C2 C 0.32241(19) 0.40737(13) 0.50986(11) 0.0383(4) Uani 1 1 d . .
H2A H 0.331901 0.401779 0.560166 0.046 Uiso 1 1 calc R U
C3 C 0.3330(2) 0.48914(13) 0.47979(13) 0.0459(5) Uani 1 1 d . .
H3 H 0.346381 0.539551 0.509248 0.055 Uiso 1 1 calc R U
C4 C 0.3242(2) 0.49735(14) 0.40729(13) 0.0483(5) Uani 1 1 d . .
H4 H 0.332049 0.553473 0.386540 0.058 Uiso 1 1 calc R U
C5 C 0.3041(2) 0.42426(14) 0.36449(12) 0.0454(5) Uani 1 1 d . .
H5 H 0.300430 0.430246 0.314395 0.054 Uiso 1 1 calc R U
C6 C 0.28915(19) 0.34190(12) 0.39385(10) 0.0347(4) Uani 1 1 d . .
C7 C 0.26764(17) 0.24860(12) 0.50301(9) 0.0286(4) Uani 1 1 d . .
C8 C 0.36991(17) 0.13503(12) 0.58432(9) 0.0306(4) Uani 1 1 d . .
C9 C 0.47568(18) 0.07205(13) 0.58538(9) 0.0345(4) Uani 1 1 d . .
H9 H 0.552220 0.080484 0.558101 0.041 Uiso 1 1 calc R U
C10 C 0.4708(2) -0.00301(14) 0.62583(10) 0.0401(4) Uani 1 1 d . .
H10 H 0.544120 -0.045770 0.627070 0.048 Uiso 1 1 calc R U
C11 C 0.3574(2) -0.01490(14) 0.66447(10) 0.0403(5) Uani 1 1 d . .
C12 C 0.2511(2) 0.04698(16) 0.66355(9) 0.0442(5) Uani 1 1 d . .
H12 H 0.173514 0.037612 0.689957 0.053 Uiso 1 1 calc R U
C13 C 0.25742(19) 0.12265(15) 0.62421(9) 0.0407(5) Uani 1 1 d . .
H13 H 0.185430 0.166065 0.624337 0.049 Uiso 1 1 calc R U
C14 C 0.2636(3) 0.26448(15) 0.34639(11) 0.0500(5) Uani 1 1 d . .
C15 C 0.81237(16) 0.16146(12) 0.54332(9) 0.0297(4) Uani 1 1 d . .
C16 C 0.82947(19) 0.08300(13) 0.50819(11) 0.0397(4) Uani 1 1 d . .
H16 H 0.822753 0.082558 0.457749 0.048 Uiso 1 1 calc R U
C17 C 0.85597(19) 0.00589(13) 0.54522(13) 0.0457(5) Uani 1 1 d . .
H17 H 0.865295 -0.047316 0.520281 0.055 Uiso 1 1 calc R U
C18 C 0.8689(2) 0.00598(13) 0.61830(13) 0.0457(5) Uani 1 1 d . .
H18 H 0.886255 -0.047266 0.643850 0.055 Uiso 1 1 calc R U
C19 C 0.85671(19) 0.08375(13) 0.65469(11) 0.0406(4) Uani 1 1 d . .
H19 H 0.868396 0.083929 0.705226 0.049 Uiso 1 1 calc R U
C20 C 0.82756(17) 0.16111(12) 0.61772(9) 0.0310(4) Uani 1 1 d . .
C21 C 0.76455(17) 0.24095(12) 0.50036(9) 0.0310(4) Uani 1 1 d . .
C22 C 0.83324(18) 0.34781(13) 0.41555(9) 0.0337(4) Uani 1 1 d . .
C23 C 0.93577(18) 0.41324(13) 0.41959(10) 0.0381(4) Uani 1 1 d . .
H23 H 1.022092 0.406569 0.450870 0.046 Uiso 1 1 calc R U
C24 C 0.9138(2) 0.48785(15) 0.37875(10) 0.0433(5) Uani 1 1 d . .
H24 H 0.984443 0.532416 0.381248 0.052 Uiso 1 1 calc R U
C25 C 0.7862(2) 0.49652(15) 0.33384(10) 0.0457(5) Uani 1 1 d . .
C26 C 0.6841(2) 0.43167(17) 0.32851(10) 0.0486(5) Uani 1 1 d . .
H26 H 0.597930 0.438591 0.297129 0.058 Uiso 1 1 calc R U
C27 C 0.7072(2) 0.35658(15) 0.36890(10) 0.0424(5) Uani 1 1 d . .
H27 H 0.637824 0.311219 0.364964 0.051 Uiso 1 1 calc R U
C28 C 0.8095(2) 0.24339(13) 0.65879(10) 0.0408(4) Uani 1 1 d . .

loop_
_atom_site_aniso_label
_atom_site_aniso_U_11
_atom_site_aniso_U_22
_atom_site_aniso_U_33
_atom_site_aniso_U_23
_atom_site_aniso_U_13
_atom_site_aniso_U_12
Cl1 0.0604(3) 0.0677(4) 0.0623(4) 0.0317(3) 0.0096(3) -0.0117(3)
Cl2 0.0728(4) 0.0825(5) 0.0495(3) 0.0368(3) 0.0104(3) 0.0142(3)
F1 0.0795(11) 0.0794(11) 0.0911(12) -0.0373(9) -0.0365(9) 0.0042(9)
F2 0.212(2) 0.0591(10) 0.0398(8) -0.0031(7) 0.0440(10) 0.0036(12)
F3 0.0793(9) 0.0353(7) 0.0481(7) -0.0075(5) 0.0104(6) 0.0094(6)
F4 0.0518(7) 0.0596(8) 0.0548(7) -0.0214(6) 0.0097(6) 0.0105(6)
F5 0.0835(10) 0.0615(9) 0.0373(6) -0.0118(6) -0.0152(6) 0.0040(7)
F6 0.0641(8) 0.0318(6) 0.0588(8) -0.0071(5) -0.0015(6) -0.0069(6)
O1 0.0235(6) 0.0413(8) 0.0460(7) 0.0061(6) -0.0014(5) -0.0002(5)
O2 0.0236(6) 0.0545(9) 0.0430(7) 0.0083(6) 0.0092(5) 0.0061(6)
N1 0.0212(7) 0.0397(9) 0.0314(7) 0.0038(6) 0.0025(6) 0.0020(6)
N2 0.0213(7) 0.0467(10) 0.0338(8) 0.0034(7) 0.0053(6) 0.0034(7)
C1 0.0203(7) 0.0312(9) 0.0351(9) -0.0036(7) 0.0009(6) 0.0042(7)
C2 0.0272(8) 0.0388(11) 0.0475(11) -0.0101(8) -0.0001(7) 0.0026(8)
C3 0.0315(9) 0.0311(11) 0.0734(15) -0.0115(10) 0.0003(9) 0.0028(8)
C4 0.0316(9) 0.0297(10) 0.0836(17) 0.0100(10) 0.0066(10) 0.0049(8)
C5 0.0411(10) 0.0440(12) 0.0513(12) 0.0138(9) 0.0068(9) 0.0075(9)
C6 0.0339(9) 0.0333(10) 0.0371(10) 0.0009(8) 0.0046(7) 0.0054(8)
C7 0.0243(8) 0.0328(9) 0.0284(8) -0.0035(7) 0.0025(6) 0.0040(7)
C8 0.0246(8) 0.0414(10) 0.0251(8) 0.0029(7) 0.0002(6) 0.0004(7)
C9 0.0230(8) 0.0431(11) 0.0379(9) 0.0046(8) 0.0055(7) -0.0019(7)
C10 0.0318(9) 0.0421(11) 0.0458(11) 0.0085(9) 0.0027(8) -0.0011(8)
C11 0.0373(10) 0.0506(12) 0.0317(9) 0.0126(8) -0.0013(7) -0.0086(9)
C12 0.0327(9) 0.0723(15) 0.0283(9) 0.0120(9) 0.0072(7) -0.0022(9)
C13 0.0321(9) 0.0622(13) 0.0286(9) 0.0072(9) 0.0071(7) 0.0096(9)
C14 0.0711(15) 0.0443(12) 0.0330(10) -0.0020(9) 0.0007(10) 0.0069(11)
C15 0.0177(7) 0.0338(10) 0.0380(9) -0.0054(7) 0.0055(6) -0.0031(7)
C16 0.0267(8) 0.0433(12) 0.0509(11) -0.0160(9) 0.0122(8) -0.0040(8)
C17 0.0302(9) 0.0322(11) 0.0779(15) -0.0166(10) 0.0190(9) -0.0042(8)
C18 0.0317(9) 0.0296(10) 0.0777(15) 0.0078(10) 0.0148(9) -0.0008(8)
C19 0.0317(9) 0.0416(11) 0.0487(11) 0.0049(9) 0.0064(8) -0.0002(8)
C20 0.0252(8) 0.0304(9) 0.0369(9) -0.0027(7) 0.0015(7) -0.0016(7)
C21 0.0232(8) 0.0406(10) 0.0291(8) -0.0037(7) 0.0030(6) -0.0017(7)
C22 0.0267(8) 0.0490(11) 0.0262(8) 0.0027(8) 0.0073(6) 0.0052(8)
C23 0.0251(8) 0.0519(12) 0.0378(10) 0.0068(8) 0.0061(7) 0.0047(8)
C24 0.0366(10) 0.0528(13) 0.0427(11) 0.0092(9) 0.0134(8) 0.0026(9)
C25 0.0450(11) 0.0646(14) 0.0293(9) 0.0170(9) 0.0115(8) 0.0113(10)
C26 0.0379(10) 0.0795(16) 0.0273(9) 0.0126(10) 0.0005(8) 0.0063(10)
C27 0.0325(9) 0.0650(14) 0.0291(9) 0.0041(9) 0.0021(7) -0.0011(9)
C28 0.0462(11) 0.0399(11) 0.0337(10) -0.0058(8) -0.0045(8) -0.0007(9)

loop_
_atom_type_symbol
_atom_type_description
_atom_type_scat_dispersion_real
_atom_type_scat_dispersion_imag
_atom_type_scat_source
C C 0.0033 0.0016 'International Tables Vol C Tables 4.2.6.8 and 6.1.1.4'
H H 0.0000 0.0000 'International Tables Vol C Tables 4.2.6.8 and 6.1.1.4'
N N 0.0061 0.0033 'International Tables Vol C Tables 4.2.6.8 and 6.1.1.4'
O O 0.0106 0.0060 'International Tables Vol C Tables 4.2.6.8 and 6.1.1.4'
F F 0.0171 0.0103 'International Tables Vol C Tables 4.2.6.8 and 6.1.1.4'
Cl Cl 0.1484 0.1585 'International Tables Vol C Tables 4.2.6.8 and 6.1.1.4'

loop_
_geom_angle_atom_site_label_1
_geom_angle_atom_site_label_2
_geom_angle_atom_site_label_3
_geom_angle
C7 N1 C8 123.50(15)
C7 N1 H1 117.4(14)
C8 N1 H1 117.7(14)
C21 N2 C22 123.40(15)
C21 N2 H2 117.2(14)
C22 N2 H2 117.6(14)
C2 C1 C6 119.01(17)
C2 C1 C7 118.13(16)
C6 C1 C7 122.57(16)
C3 C2 C1 120.95(19)
C3 C2 H2A 119.5
C1 C2 H2A 119.5
C4 C3 C2 119.84(19)
C4 C3 H3 120.1
C2 C3 H3 120.1
C3 C4 C5 120.1(2)
C3 C4 H4 119.9
C5 C4 H4 119.9
C4 C5 C6 120.7(2)
C4 C5 H5 119.7
C6 C5 H5 119.7
C5 C6 C1 119.36(18)
C5 C6 C14 119.63(18)
C1 C6 C14 121.01(17)
O1 C7 N1 123.77(16)
O1 C7 C1 120.76(15)
N1 C7 C1 115.39(14)
C9 C8 C13 119.77(17)
C9 C8 N1 119.23(15)
C13 C8 N1 120.99(16)
C10 C9 C8 120.56(16)
C10 C9 H9 119.7
C8 C9 H9 119.7
C9 C10 C11 119.00(18)
C9 C10 H10 120.5
C11 C10 H10 120.5
C12 C11 C10 121.01(18)
C12 C11 Cl1 119.29(14)
C10 C11 Cl1 119.69(16)
C11 C12 C13 119.96(17)
C11 C12 H12 120.0
C13 C12 H12 120.0
C12 C13 C8 119.68(18)
C12 C13 H13 120.2
C8 C13 H13 120.2
F2 C14 F3 106.06(19)
F2 C14 F1 107.0(2)
F3 C14 F1 104.88(19)
F2 C14 C6 112.24(19)
F3 C14 C6 113.48(17)
F1 C14 C6 112.56(18)
C16 C15 C20 118.44(17)
C16 C15 C21 118.91(16)
C20 C15 C21 122.37(15)
C17 C16 C15 121.17(19)
C17 C16 H16 119.4
C15 C16 H16 119.4
C18 C17 C16 119.96(18)
C18 C17 H17 120.0
C16 C17 H17 120.0
C17 C18 C19 120.00(19)
C17 C18 H18 120.0
C19 C18 H18 120.0
C20 C19 C18 120.26(19)
C20 C19 H19 119.9
C18 C19 H19 119.9
C19 C20 C15 120.12(17)
C19 C20 C28 118.77(17)
C15 C20 C28 121.09(16)
O2 C21 N2 123.74(17)
O2 C21 C15 120.81(15)
N2 C21 C15 115.42(14)
C23 C22 C27 119.92(18)
C23 C22 N2 119.05(16)
C27 C22 N2 121.03(17)
C24 C23 C22 120.74(17)
C24 C23 H23 119.6
C22 C23 H23 119.6
C23 C24 C25 118.6(2)
C23 C24 H24 120.7
C25 C24 H24 120.7
C26 C25 C24 121.38(19)
C26 C25 Cl2 119.77(16)
C24 C25 Cl2 118.83(18)
C25 C26 C27 119.80(18)
C25 C26 H26 120.1
C27 C26 H26 120.1
C26 C27 C22 119.51(19)
C26 C27 H27 120.2
C22 C27 H27 120.2
F5 C28 F6 106.73(16)
F5 C28 F4 106.38(16)
F6 C28 F4 106.38(17)
F5 C28 C20 112.33(17)
F6 C28 C20 112.48(16)
F4 C28 C20 112.09(15)

loop_
_geom_bond_atom_site_label_1
_geom_bond_atom_site_label_2
_geom_bond_distance
Cl1 C11 1.737(2)
Cl2 C25 1.738(2)
F1 C14 1.347(3)
F2 C14 1.329(3)
F3 C14 1.330(2)
F4 C28 1.347(2)
F5 C28 1.333(2)
F6 C28 1.339(2)
O1 C7 1.232(2)
O2 C21 1.233(2)
N1 C7 1.346(2)
N1 C8 1.419(2)
N1 H1 0.88(2)
N2 C21 1.350(2)
N2 C22 1.417(2)
N2 H2 0.85(2)
C1 C2 1.388(2)
C1 C6 1.396(3)
C1 C7 1.502(2)
C2 C3 1.382(3)
C2 H2A 0.9500
C3 C4 1.372(3)
C3 H3 0.9500
C4 C5 1.379(3)
C4 H4 0.9500
C5 C6 1.390(3)
C5 H5 0.9500
C6 C14 1.487(3)
C8 C9 1.385(3)
C8 C13 1.394(2)
C9 C10 1.383(3)
C9 H9 0.9500
C10 C11 1.385(3)
C10 H10 0.9500
C11 C12 1.377(3)
C12 C13 1.381(3)
C12 H12 0.9500
C13 H13 0.9500
C15 C16 1.391(2)
C15 C20 1.399(2)
C15 C21 1.499(3)
C16 C17 1.378(3)
C16 H16 0.9500
C17 C18 1.375(3)
C17 H17 0.9500
C18 C19 1.386(3)
C18 H18 0.9500
C19 C20 1.384(3)
C19 H19 0.9500
C20 C28 1.500(3)
C22 C23 1.387(3)
C22 C27 1.395(2)
C23 C24 1.378(3)
C23 H23 0.9500
C24 C25 1.389(3)
C24 H24 0.9500
C25 C26 1.378(3)
C26 C27 1.381(3)
C26 H26 0.9500
C27 H27 0.9500

loop_
_geom_torsion_atom_site_label_1
_geom_torsion_atom_site_label_2
_geom_torsion_atom_site_label_3
_geom_torsion_atom_site_label_4
_geom_torsion
C6 C1 C2 C3 2.2(3)
C7 C1 C2 C3 -171.73(16)
C1 C2 C3 C4 -2.2(3)
C2 C3 C4 C5 0.3(3)
C3 C4 C5 C6 1.5(3)
C4 C5 C6 C1 -1.5(3)
C4 C5 C6 C14 178.33(19)
C2 C1 C6 C5 -0.3(2)
C7 C1 C6 C5 173.30(16)
C2 C1 C6 C14 179.85(17)
C7 C1 C6 C14 -6.5(3)
C8 N1 C7 O1 -0.5(3)
C8 N1 C7 C1 176.43(15)
C2 C1 C7 O1 105.81(19)
C6 C1 C7 O1 -67.8(2)
C2 C1 C7 N1 -71.2(2)
C6 C1 C7 N1 115.13(18)
C7 N1 C8 C9 137.60(17)
C7 N1 C8 C13 -43.8(2)
C13 C8 C9 C10 -0.1(3)
N1 C8 C9 C10 178.48(17)
C8 C9 C10 C11 0.9(3)
C9 C10 C11 C12 -0.5(3)
C9 C10 C11 Cl1 178.25(15)
C10 C11 C12 C13 -0.6(3)
Cl1 C11 C12 C13 -179.44(15)
C11 C12 C13 C8 1.5(3)
C9 C8 C13 C12 -1.1(3)
N1 C8 C13 C12 -179.65(17)
C5 C6 C14 F2 23.9(3)
C1 C6 C14 F2 -156.22(19)
C5 C6 C14 F3 144.17(19)
C1 C6 C14 F3 -36.0(3)
C5 C6 C14 F1 -96.9(2)
C1 C6 C14 F1 82.9(2)
C20 C15 C16 C17 2.2(2)
C21 C15 C16 C17 -171.92(15)
C15 C16 C17 C18 -1.4(3)
C16 C17 C18 C19 -0.6(3)
C17 C18 C19 C20 1.8(3)
C18 C19 C20 C15 -1.0(3)
C18 C19 C20 C28 177.69(17)
C16 C15 C20 C19 -1.0(2)
C21 C15 C20 C19 172.88(15)
C16 C15 C20 C28 -179.61(16)
C21 C15 C20 C28 -5.7(2)
C22 N2 C21 O2 2.9(3)
C22 N2 C21 C15 -179.14(16)
C16 C15 C21 O2 110.57(19)
C20 C15 C21 O2 -63.3(2)
C16 C15 C21 N2 -67.5(2)
C20 C15 C21 N2 118.70(17)
C21 N2 C22 C23 129.81(18)
C21 N2 C22 C27 -50.4(3)
C27 C22 C23 C24 1.0(3)
N2 C22 C23 C24 -179.24(17)
C22 C23 C24 C25 0.5(3)
C23 C24 C25 C26 -1.4(3)
C23 C24 C25 Cl2 176.80(15)
C24 C25 C26 C27 0.6(3)
Cl2 C25 C26 C27 -177.53(16)
C25 C26 C27 C22 0.9(3)
C23 C22 C27 C26 -1.8(3)
N2 C22 C27 C26 178.49(17)
C19 C20 C28 F5 21.8(2)
C15 C20 C28 F5 -159.54(16)
C19 C20 C28 F6 142.27(17)
C15 C20 C28 F6 -39.1(2)
C19 C20 C28 F4 -97.90(19)
C15 C20 C28 F4 80.7(2)

_cod_database_fobs_code 2108307
